data_7205783
loop_
_publ_author_name
'Zhang, Hai-Juan'
'Wang, Xiao-Zhu'
'Zhu, Dun-Ru'
'Song, You'
'Xu, Yan'
'Xu, Heng'
'Shen, Xuan'
'Gao, Ting'
'Huang, Min-Xue'

_publ_section_title
;
 Novel 3D lanthanide-organic frameworks with an unusual infinite
 nanosized ribbon [Ln3(\m3--OH)2(--CO2)6]+n (Ln = Eu, Gd, Dy):
 syntheses, structures, luminescence, and magnetic properties
;
_journal_issue 7
_journal_name_full CrystEngComm
_journal_page_first 2586
_journal_paper_doi 10.1039/c0ce00766h
_journal_volume 13
_journal_year 2011
_chemical_formula_moiety 'C35 H35 Dy3 O22, O '
_chemical_formula_sum 'C35 H35 Dy3 O23'
_chemical_formula_weight 1311.13
_chemical_name_systematic
;
?
;
_space_group_IT_number 14
_symmetry_cell_setting monoclinic
_symmetry_space_group_name_Hall '-P 2ybc'
_symmetry_space_group_name_H-M 'P 1 21/c 1'
_atom_sites_solution_hydrogens geom
_atom_sites_solution_primary direct
_atom_sites_solution_secondary difmap
_audit_creation_method SHELXL-97
_cell_angle_alpha 90.00
_cell_angle_beta 96.1470(10)
_cell_angle_gamma 90.00
_cell_formula_units_Z 4
_cell_length_a 9.9881(10)
_cell_length_b 31.471(3)
_cell_length_c 12.2888(12)
_cell_measurement_reflns_used 32
_cell_measurement_temperature 296(2)
_cell_measurement_theta_max 26.38
_cell_measurement_theta_min 1.98
_cell_volume 3840.6(7)
_computing_cell_refinement 'Bruker SMART'
_computing_data_collection 'Bruker SMART'
_computing_data_reduction 'Bruker SAINT'
_computing_molecular_graphics 'Bruker SHELXTL'
_computing_publication_material 'Bruker SHELXTL'
_computing_structure_refinement 'Bruker SHELXTL'
_computing_structure_solution 'Bruker SHELXTL'
_diffrn_ambient_temperature 296(2)
_diffrn_measured_fraction_theta_full 0.988
_diffrn_measured_fraction_theta_max 0.988
_diffrn_measurement_device_type 'CCD area detector'
_diffrn_measurement_method 'phi and omega scans'
_diffrn_radiation_monochromator graphite
_diffrn_radiation_source 'fine-focus sealed tube'
_diffrn_radiation_type MoK\a
_diffrn_radiation_wavelength 0.71073
_diffrn_reflns_av_R_equivalents 0.0561
_diffrn_reflns_av_sigmaI/netI 0.0617
_diffrn_reflns_limit_h_max 10
_diffrn_reflns_limit_h_min -11
_diffrn_reflns_limit_k_max 37
_diffrn_reflns_limit_k_min -37
_diffrn_reflns_limit_l_max 13
_diffrn_reflns_limit_l_min -14
_diffrn_reflns_number 20545
_diffrn_reflns_theta_full 25.00
_diffrn_reflns_theta_max 25.00
_diffrn_reflns_theta_min 1.29
_exptl_absorpt_coefficient_mu 5.871
_exptl_absorpt_correction_T_max 0.6509
_exptl_absorpt_correction_T_min 0.3583
_exptl_absorpt_correction_type empirical
_exptl_absorpt_process_details '(North, Phillips & Mathews, 1968)'
_exptl_crystal_colour Colourless
_exptl_crystal_density_diffrn 2.268
_exptl_crystal_density_method 'not measured'
_exptl_crystal_description Prism
_exptl_crystal_F_000 2508
_exptl_crystal_size_max 0.22
_exptl_crystal_size_mid 0.12
_exptl_crystal_size_min 0.08
_refine_diff_density_max 1.188
_refine_diff_density_min -1.319
_refine_diff_density_rms 0.404
_refine_ls_extinction_coef 0.00149(7)
_refine_ls_extinction_expression Fc^*^=kFc[1+0.001xFc^2^\l^3^/sin(2\q)]^-1/4^
_refine_ls_extinction_method SHELXL
_refine_ls_goodness_of_fit_ref 1.053
_refine_ls_hydrogen_treatment mixed
_refine_ls_matrix_type full
_refine_ls_number_parameters 563
_refine_ls_number_reflns 6696
_refine_ls_number_restraints 78
_refine_ls_restrained_S_all 1.049
_refine_ls_R_factor_all 0.0497
_refine_ls_R_factor_gt 0.0366
_refine_ls_shift/su_max 0.001
_refine_ls_shift/su_mean 0.000
_refine_ls_structure_factor_coef Fsqd
_refine_ls_weighting_details 'calc w=1/[\s^2^(Fo^2^)+(0.0514P)^2^+0.0000P] where P=(Fo^2^+2Fc^2^)/3'
_refine_ls_weighting_scheme calc
_refine_ls_wR_factor_gt 0.0899
_refine_ls_wR_factor_ref 0.1021
_reflns_number_gt 5442
_reflns_number_total 6696
_reflns_threshold_expression >2sigma(I)
_cod_data_source_file c0ce00766h.txt
_cod_data_source_block wxz3
_cod_depositor_comments
;
The following automatic conversions were performed:
'_symmetry_cell_setting' value 'Monoclinic' changed to 'monoclinic'
according to '/home/saulius/struct/CIF-dictionaries/cif_core.dic'
dictionary named 'cif_core.dic' version 2.4.1 from 2010-06-29.

Automatic conversion script
Id: cif_fix_enum 1555 2011-01-17 13:19:09Z saulius 
;
_cod_original_sg_symbol_Hall '-P 2ybc '
_cod_original_sg_symbol_H-M 'P2(1)/c '
_cod_database_code 7205783

loop_
_symmetry_equiv_pos_as_xyz
'x, y, z'
'-x, y+1/2, -z+1/2'
'-x, -y, -z'
'x, -y-1/2, z-1/2'

loop_
_atom_site_label
_atom_site_type_symbol
_atom_site_fract_x
_atom_site_fract_y
_atom_site_fract_z
_atom_site_U_iso_or_equiv
_atom_site_adp_type
_atom_site_occupancy
_atom_site_symmetry_multiplicity
_atom_site_calc_flag
_atom_site_refinement_flags
_atom_site_disorder_assembly
_atom_site_disorder_group
Dy1 Dy 0.48444(4) 0.233427(11) 0.66344(3) 0.00956(12) Uani 1 1 d . . .
Dy2 Dy 0.87569(4) 0.226384(11) 0.64788(3) 0.00995(12) Uani 1 1 d . . .
Dy3 Dy 0.68444(4) 0.206960(11) 0.92745(3) 0.00919(12) Uani 1 1 d . . .
O1W O 0.2817(6) 0.2770(2) 0.6618(6) 0.0322(17) Uani 1 1 d D . .
H1WA H 0.222(6) 0.2573(18) 0.648(8) 0.048 Uiso 1 1 d D . .
H1WB H 0.249(8) 0.3014(13) 0.675(8) 0.048 Uiso 1 1 d D . .
O2W O 0.8720(6) 0.16799(18) 0.5105(5) 0.0218(14) Uani 1 1 d D . .
H2WA H 0.892(8) 0.1483(18) 0.557(5) 0.033 Uiso 1 1 d D . .
H2WB H 0.814(7) 0.163(2) 0.457(5) 0.033 Uiso 1 1 d D . .
O3W O 0.6244(6) 0.16095(19) 0.3922(5) 0.0251(15) Uani 1 1 d . . .
O1 O 0.4729(5) 0.25730(17) 0.3543(4) 0.0130(12) Uani 1 1 d . . .
O2 O 0.3638(6) 0.2329(2) 0.4910(5) 0.0268(16) Uani 1 1 d . . .
O3 O 0.7113(5) 0.24395(16) 0.7655(4) 0.0116(12) Uani 1 1 d . . .
O4 O 0.8968(5) 0.24246(17) 0.9692(4) 0.0153(13) Uani 1 1 d . . .
O5 O 1.0053(6) 0.22500(18) 0.8255(4) 0.0179(14) Uani 1 1 d . . .
O6 O 0.6615(5) 0.26481(15) 1.0454(4) 0.0104(12) Uani 1 1 d . . .
O7 O 0.4756(6) 0.66038(16) 0.9058(5) 0.0165(13) Uani 1 1 d U . .
O8 O 0.4332(5) 0.67145(16) 0.7293(4) 0.0145(12) Uani 1 1 d . . .
O9 O 0.3685(7) 0.58322(18) 0.9539(5) 0.0290(16) Uani 1 1 d . . .
O10 O 0.3404(6) 0.36246(18) 0.7682(5) 0.0203(14) Uani 1 1 d . . .
O11 O 0.5250(5) 0.30747(17) 0.6868(4) 0.0131(12) Uani 1 1 d . . .
O12 O 0.5255(5) 0.32942(17) 0.5149(4) 0.0148(12) Uani 1 1 d . . .
O13 O 1.1835(6) 0.64943(17) 0.6066(4) 0.0169(13) Uani 1 1 d . . .
O14 O 1.1454(6) 0.65680(17) 0.7816(5) 0.0181(13) Uani 1 1 d . . .
O15 O 1.0220(7) 0.5913(2) 0.8679(5) 0.0318(17) Uani 1 1 d . . .
O16 O 1.1189(6) 0.35462(18) 0.5424(5) 0.0288(16) Uani 1 1 d . . .
O17 O 0.9916(6) 0.29335(18) 0.6833(5) 0.0251(15) Uani 1 1 d . . .
O18 O 0.7912(6) 0.31316(18) 0.6070(4) 0.0194(14) Uani 1 1 d . . .
O19 O 0.0984(5) 0.21116(18) 0.6258(5) 0.0195(14) Uani 1 1 d . . .
O20 O 0.3009(5) 0.18775(18) 0.6948(5) 0.0177(13) Uani 1 1 d . . .
C1 C 0.3697(8) 0.2452(3) 0.3969(7) 0.020(2) Uani 1 1 d . . .
H1A H 0.2888 0.2458 0.3517 0.025 Uiso 1 1 calc R . .
C2 C 1.0015(8) 0.2388(3) 0.9185(7) 0.0157(19) Uani 1 1 d U . .
H2A H 1.0829 0.2474 0.9559 0.019 Uiso 1 1 calc R . .
C3 C 0.1772(9) 0.1842(3) 0.6706(7) 0.022(2) Uani 1 1 d . . .
H3A H 0.1393 0.1585 0.6880 0.026 Uiso 1 1 calc R . .
C4 C 0.5164(8) 0.3360(3) 0.6146(6) 0.0133(18) Uani 1 1 d U . .
C5 C 0.5001(8) 0.3812(2) 0.6500(6) 0.0114(17) Uani 1 1 d . . .
C6 C 0.4137(8) 0.3940(3) 0.7286(6) 0.0149(18) Uani 1 1 d . . .
C7 C 0.4038(8) 0.4371(3) 0.7539(6) 0.0168(19) Uani 1 1 d . . .
H7A H 0.3432 0.4455 0.8021 0.020 Uiso 1 1 calc R . .
C8 C 0.4817(8) 0.4674(3) 0.7092(7) 0.0177(19) Uani 1 1 d . . .
C9 C 0.5692(9) 0.4543(3) 0.6321(7) 0.020(2) Uani 1 1 d . . .
H9A H 0.6228 0.4741 0.6010 0.024 Uiso 1 1 calc R . .
C10 C 0.5742(8) 0.4124(3) 0.6037(7) 0.019(2) Uani 1 1 d . . .
H10A H 0.6297 0.4044 0.5511 0.023 Uiso 1 1 calc R . .
C11 C 0.4721(8) 0.5130(3) 0.7373(7) 0.019(2) Uani 1 1 d . . .
C12 C 0.4246(8) 0.5261(3) 0.8351(7) 0.019(2) Uani 1 1 d . . .
H12A H 0.3995 0.5057 0.8838 0.023 Uiso 1 1 calc R . .
C13 C 0.4140(8) 0.5684(2) 0.8608(7) 0.0147(18) Uani 1 1 d . . .
C14 C 0.4538(8) 0.5999(3) 0.7873(6) 0.0148(18) Uani 1 1 d . . .
C15 C 0.4993(9) 0.5871(3) 0.6904(7) 0.0180(19) Uani 1 1 d . . .
H15A H 0.5251 0.6073 0.6414 0.022 Uiso 1 1 calc R . .
C16 C 0.5069(9) 0.5441(3) 0.6657(7) 0.020(2) Uani 1 1 d . . .
H16A H 0.5361 0.5360 0.5994 0.025 Uiso 1 1 calc R . .
C17 C 0.4517(8) 0.6464(2) 0.8131(7) 0.0125(18) Uani 1 1 d . . .
C18 C 0.3104(10) 0.5536(3) 1.0220(7) 0.029(2) Uani 1 1 d U . .
H18A H 0.2828 0.5681 1.0847 0.043 Uiso 1 1 calc R . .
H18B H 0.3755 0.5322 1.0456 0.043 Uiso 1 1 calc R . .
H18C H 0.2335 0.5406 0.9818 0.043 Uiso 1 1 calc R . .
C19 C 0.2648(10) 0.3728(3) 0.8580(7) 0.031(2) Uani 1 1 d U . .
H19A H 0.2172 0.3481 0.8786 0.046 Uiso 1 1 calc R . .
H19B H 0.2015 0.3950 0.8361 0.046 Uiso 1 1 calc R . .
H19C H 0.3252 0.3823 0.9192 0.046 Uiso 1 1 calc R . .
C20 C 0.9095(8) 0.3212(2) 0.6481(6) 0.0141(18) Uani 1 1 d U . .
C21 C 0.9514(8) 0.3677(3) 0.6573(7) 0.0156(18) Uani 1 1 d U . .
C22 C 1.0563(8) 0.3838(3) 0.6027(7) 0.020(2) Uani 1 1 d . . .
C23 C 1.0901(8) 0.4261(3) 0.6132(7) 0.020(2) Uani 1 1 d . . .
H23A H 1.1599 0.4366 0.5764 0.024 Uiso 1 1 calc R . .
C24 C 1.0232(9) 0.4535(3) 0.6768(7) 0.019(2) Uani 1 1 d . . .
C25 C 0.9175(9) 0.4373(3) 0.7289(7) 0.022(2) Uani 1 1 d . . .
H25A H 0.8696 0.4555 0.7702 0.027 Uiso 1 1 calc R . .
C26 C 0.8815(9) 0.3948(3) 0.7211(7) 0.023(2) Uani 1 1 d . . .
H26A H 0.8117 0.3845 0.7580 0.028 Uiso 1 1 calc R . .
C27 C 1.0572(8) 0.5004(3) 0.6847(7) 0.019(2) Uani 1 1 d . . .
C28 C 1.0251(9) 0.5241(3) 0.7736(7) 0.019(2) Uani 1 1 d . . .
H28A H 0.9842 0.5109 0.8291 0.023 Uiso 1 1 calc R . .
C29 C 1.0533(8) 0.5674(3) 0.7806(7) 0.019(2) Uani 1 1 d . . .
C30 C 1.1147(8) 0.5880(2) 0.6978(7) 0.0152(18) Uani 1 1 d U . .
C31 C 1.1440(8) 0.5638(3) 0.6099(7) 0.0169(19) Uani 1 1 d . . .
H31A H 1.1824 0.5771 0.5533 0.020 Uiso 1 1 calc R . .
C32 C 1.1194(8) 0.5208(3) 0.6014(7) 0.020(2) Uani 1 1 d . . .
H32A H 1.1434 0.5056 0.5416 0.024 Uiso 1 1 calc R . .
C33 C 1.1492(8) 0.6350(2) 0.6976(7) 0.0120(17) Uani 1 1 d U . .
C34 C 0.9345(12) 0.5735(3) 0.9391(9) 0.047(3) Uani 1 1 d U . .
H34A H 0.9211 0.5935 0.9960 0.071 Uiso 1 1 calc R . .
H34B H 0.9737 0.5480 0.9712 0.071 Uiso 1 1 calc R . .
H34C H 0.8495 0.5670 0.8985 0.071 Uiso 1 1 calc R . .
C35 C 1.1988(9) 0.3704(3) 0.4614(7) 0.024(2) Uani 1 1 d . . .
H35A H 1.2370 0.3469 0.4254 0.036 Uiso 1 1 calc R . .
H35B H 1.2698 0.3879 0.4958 0.036 Uiso 1 1 calc R . .
H35C H 1.1433 0.3868 0.4085 0.036 Uiso 1 1 calc R . .

loop_
_atom_site_aniso_label
_atom_site_aniso_U_11
_atom_site_aniso_U_22
_atom_site_aniso_U_33
_atom_site_aniso_U_23
_atom_site_aniso_U_13
_atom_site_aniso_U_12
Dy1 0.0099(2) 0.0094(2) 0.0092(2) 0.00094(15) -0.00006(15) -0.00024(14)
Dy2 0.0084(2) 0.0118(2) 0.0094(2) 0.00083(15) -0.00003(15) 0.00043(15)
Dy3 0.0103(2) 0.0084(2) 0.0087(2) -0.00013(15) 0.00039(15) 0.00033(14)
O1W 0.015(3) 0.018(3) 0.062(5) 0.011(4) -0.002(3) -0.002(3)
O2W 0.032(4) 0.020(3) 0.012(4) 0.002(3) -0.003(3) 0.004(3)
O3W 0.030(4) 0.030(4) 0.015(3) 0.005(3) 0.002(3) 0.001(3)
O1 0.008(3) 0.019(3) 0.011(3) 0.003(2) 0.000(2) -0.004(2)
O2 0.010(3) 0.055(5) 0.015(4) 0.014(3) 0.001(3) -0.005(3)
O3 0.008(3) 0.013(3) 0.014(3) 0.004(2) 0.002(2) 0.002(2)
O4 0.012(3) 0.019(3) 0.016(3) -0.005(3) 0.005(2) -0.001(2)
O5 0.016(3) 0.029(3) 0.008(3) -0.003(3) 0.000(3) 0.004(3)
O6 0.006(3) 0.011(3) 0.014(3) 0.000(2) 0.002(2) -0.002(2)
O7 0.026(3) 0.009(3) 0.014(3) -0.007(2) 0.004(2) -0.002(2)
O8 0.012(3) 0.008(3) 0.023(3) 0.001(3) 0.002(2) -0.003(2)
O9 0.054(5) 0.017(3) 0.019(4) 0.002(3) 0.018(3) -0.003(3)
O10 0.023(3) 0.019(3) 0.021(3) -0.001(3) 0.011(3) 0.000(3)
O11 0.021(3) 0.013(3) 0.006(3) 0.002(2) 0.003(2) 0.001(2)
O12 0.018(3) 0.016(3) 0.011(3) 0.001(2) -0.001(2) 0.007(2)
O13 0.022(3) 0.016(3) 0.012(3) -0.002(2) 0.000(3) -0.004(3)
O14 0.020(3) 0.013(3) 0.022(3) 0.000(3) 0.006(3) -0.007(2)
O15 0.051(5) 0.025(4) 0.023(4) -0.013(3) 0.021(3) -0.010(3)
O16 0.034(4) 0.018(3) 0.037(4) -0.003(3) 0.018(3) -0.005(3)
O17 0.029(4) 0.014(3) 0.029(4) -0.002(3) -0.011(3) -0.002(3)
O18 0.022(3) 0.024(3) 0.013(3) -0.010(3) 0.006(3) -0.008(3)
O19 0.010(3) 0.025(3) 0.025(4) 0.000(3) 0.007(3) 0.007(3)
O20 0.007(3) 0.022(3) 0.024(4) 0.004(3) 0.000(3) -0.003(2)
C1 0.011(5) 0.035(5) 0.014(5) 0.005(4) -0.006(4) -0.003(4)
C2 0.013(4) 0.022(4) 0.011(4) -0.002(3) -0.005(3) -0.002(3)
C3 0.023(5) 0.011(4) 0.031(6) -0.005(4) 0.005(4) -0.005(4)
C4 0.012(4) 0.021(4) 0.006(4) -0.002(3) 0.001(3) 0.000(3)
C5 0.013(4) 0.010(4) 0.011(4) 0.002(3) -0.004(3) 0.002(3)
C6 0.021(5) 0.017(4) 0.006(4) -0.001(3) 0.001(4) 0.000(4)
C7 0.020(5) 0.019(4) 0.011(5) 0.003(4) 0.001(4) 0.003(4)
C8 0.020(5) 0.017(4) 0.015(5) 0.003(4) -0.003(4) 0.003(4)
C9 0.027(5) 0.014(4) 0.020(5) -0.001(4) 0.009(4) -0.005(4)
C10 0.017(5) 0.018(4) 0.022(5) -0.003(4) 0.003(4) 0.000(4)
C11 0.018(5) 0.012(4) 0.026(5) -0.006(4) 0.001(4) 0.004(3)
C12 0.023(5) 0.020(5) 0.015(5) 0.007(4) 0.002(4) -0.003(4)
C13 0.015(5) 0.013(4) 0.016(5) 0.000(4) -0.001(4) 0.002(3)
C14 0.019(5) 0.013(4) 0.012(5) -0.001(3) 0.000(4) 0.003(3)
C15 0.035(5) 0.010(4) 0.009(4) 0.000(3) 0.003(4) 0.000(4)
C16 0.030(5) 0.015(4) 0.017(5) -0.002(4) 0.003(4) -0.001(4)
C17 0.007(4) 0.013(4) 0.017(5) 0.000(4) 0.002(3) -0.002(3)
C18 0.041(5) 0.028(4) 0.018(4) 0.005(4) 0.009(4) 0.002(4)
C19 0.034(5) 0.031(5) 0.030(5) 0.001(4) 0.017(4) 0.005(4)
C20 0.019(4) 0.009(4) 0.013(4) -0.002(3) -0.004(3) -0.002(3)
C21 0.010(4) 0.017(4) 0.018(4) 0.001(3) -0.005(3) -0.003(3)
C22 0.017(5) 0.018(5) 0.024(5) -0.002(4) -0.004(4) 0.000(4)
C23 0.018(5) 0.020(5) 0.021(5) -0.002(4) 0.001(4) -0.004(4)
C24 0.027(5) 0.013(4) 0.018(5) 0.007(4) 0.001(4) 0.002(4)
C25 0.022(5) 0.014(4) 0.031(6) -0.005(4) 0.005(4) 0.000(4)
C26 0.024(5) 0.023(5) 0.023(5) -0.003(4) 0.005(4) -0.008(4)
C27 0.010(4) 0.015(4) 0.031(5) 0.006(4) -0.002(4) -0.001(3)
C28 0.028(5) 0.019(5) 0.011(5) -0.002(4) 0.005(4) -0.006(4)
C29 0.020(5) 0.015(4) 0.023(5) 0.000(4) 0.004(4) 0.004(4)
C30 0.018(4) 0.013(4) 0.013(4) -0.007(3) -0.004(3) -0.004(3)
C31 0.016(5) 0.018(4) 0.016(5) 0.003(4) -0.001(4) -0.004(4)
C32 0.023(5) 0.012(4) 0.023(5) -0.004(4) -0.002(4) -0.002(4)
C33 0.005(3) 0.012(3) 0.018(4) 0.001(3) -0.004(3) 0.000(3)
C34 0.060(6) 0.042(5) 0.045(6) -0.002(5) 0.030(5) -0.005(5)
C35 0.027(5) 0.023(5) 0.022(5) 0.002(4) 0.008(4) 0.003(4)

loop_
_atom_type_symbol
_atom_type_description
_atom_type_scat_dispersion_real
_atom_type_scat_dispersion_imag
_atom_type_scat_source
C C 0.0033 0.0016 'International Tables Vol C Tables 4.2.6.8 and 6.1.1.4'
H H 0.0000 0.0000 'International Tables Vol C Tables 4.2.6.8 and 6.1.1.4'
Dy Dy -0.1892 4.4098 'International Tables Vol C Tables 4.2.6.8 and 6.1.1.4'
O O 0.0106 0.0060 'International Tables Vol C Tables 4.2.6.8 and 6.1.1.4'

loop_
_geom_angle_atom_site_label_1
_geom_angle_atom_site_label_2
_geom_angle_atom_site_label_3
_geom_angle
_geom_angle_site_symmetry_1
_geom_angle_site_symmetry_3
_geom_angle_publ_flag
O2 Dy1 O11 100.5(2) . . ?
O2 Dy1 O1 145.61(19) . 4_566 ?
O11 Dy1 O1 77.66(18) . 4_566 ?
O2 Dy1 O20 79.1(2) . . ?
O11 Dy1 O20 133.88(18) . . ?
O1 Dy1 O20 78.24(19) 4_566 . ?
O2 Dy1 O6 78.06(19) . 4_565 ?
O11 Dy1 O6 85.60(17) . 4_565 ?
O1 Dy1 O6 135.10(18) 4_566 4_565 ?
O20 Dy1 O6 137.42(18) . 4_565 ?
O2 Dy1 O1W 69.4(2) . . ?
O11 Dy1 O1W 65.3(2) . . ?
O1 Dy1 O1W 79.2(2) 4_566 . ?
O20 Dy1 O1W 71.9(2) . . ?
O6 Dy1 O1W 130.1(2) 4_565 . ?
O2 Dy1 O8 126.7(2) . 2_646 ?
O11 Dy1 O8 132.30(18) . 2_646 ?
O1 Dy1 O8 67.39(18) 4_566 2_646 ?
O20 Dy1 O8 69.75(18) . 2_646 ?
O6 Dy1 O8 96.71(17) 4_565 2_646 ?
O1W Dy1 O8 133.0(2) . 2_646 ?
O2 Dy1 O3 144.59(18) . . ?
O11 Dy1 O3 71.02(18) . . ?
O1 Dy1 O3 67.97(17) 4_566 . ?
O20 Dy1 O3 132.06(18) . . ?
O6 Dy1 O3 67.21(17) 4_565 . ?
O1W Dy1 O3 129.6(2) . . ?
O8 Dy1 O3 66.38(17) 2_646 . ?
O2 Dy1 O7 76.7(2) . 2_646 ?
O11 Dy1 O7 155.74(17) . 2_646 ?
O1 Dy1 O7 118.37(18) 4_566 2_646 ?
O20 Dy1 O7 69.82(18) . 2_646 ?
O6 Dy1 O7 70.20(17) 4_565 2_646 ?
O1W Dy1 O7 132.5(2) . 2_646 ?
O8 Dy1 O7 52.64(18) 2_646 2_646 ?
O3 Dy1 O7 97.11(18) . 2_646 ?
O2 Dy1 C17 100.1(2) . 2_646 ?
O11 Dy1 C17 154.9(2) . 2_646 ?
O1 Dy1 C17 93.0(2) 4_566 2_646 ?
O20 Dy1 C17 64.5(2) . 2_646 ?
O6 Dy1 C17 84.91(19) 4_565 2_646 ?
O1W Dy1 C17 136.4(2) . 2_646 ?
O8 Dy1 C17 27.3(2) 2_646 2_646 ?
O3 Dy1 C17 83.9(2) . 2_646 ?
O7 Dy1 C17 25.6(2) 2_646 2_646 ?
O2 Dy1 Dy3 166.48(16) . . ?
O11 Dy1 Dy3 92.60(13) . . ?
O1 Dy1 Dy3 41.00(12) 4_566 . ?
O20 Dy1 Dy3 94.27(13) . . ?
O6 Dy1 Dy3 99.81(13) 4_565 . ?
O1W Dy1 Dy3 120.03(18) . . ?
O8 Dy1 Dy3 39.91(13) 2_646 . ?
O3 Dy1 Dy3 38.35(12) . . ?
O7 Dy1 Dy3 90.03(13) 2_646 . ?
C17 Dy1 Dy3 66.33(17) 2_646 . ?
O2 Dy1 Dy2 112.07(14) . . ?
O11 Dy1 Dy2 84.47(13) . . ?
O1 Dy1 Dy2 102.00(13) 4_566 . ?
O20 Dy1 Dy2 139.03(13) . . ?
O6 Dy1 Dy2 34.37(13) 4_565 . ?
O1W Dy1 Dy2 148.97(14) . . ?
O8 Dy1 Dy2 72.73(12) 2_646 . ?
O3 Dy1 Dy2 34.76(12) . . ?
O7 Dy1 Dy2 74.70(13) 2_646 . ?
C17 Dy1 Dy2 74.67(15) 2_646 . ?
Dy3 Dy1 Dy2 65.582(11) . . ?
O19 Dy2 O3 148.91(19) 1_655 . ?
O19 Dy2 O14 88.61(19) 1_655 2_746 ?
O3 Dy2 O14 84.14(18) . 2_746 ?
O19 Dy2 O6 141.38(19) 1_655 4_565 ?
O3 Dy2 O6 69.69(18) . 4_565 ?
O14 Dy2 O6 101.01(18) 2_746 4_565 ?
O19 Dy2 O5 70.97(19) 1_655 . ?
O3 Dy2 O5 78.00(18) . . ?
O14 Dy2 O5 73.3(2) 2_746 . ?
O6 Dy2 O5 147.64(18) 4_565 . ?
O19 Dy2 O17 75.8(2) 1_655 . ?
O3 Dy2 O17 92.1(2) . . ?
O14 Dy2 O17 142.9(2) 2_746 . ?
O6 Dy2 O17 112.28(18) 4_565 . ?
O5 Dy2 O17 69.7(2) . . ?
O19 Dy2 O4 78.54(19) 1_655 4_565 ?
O3 Dy2 O4 126.13(18) . 4_565 ?
O14 Dy2 O4 136.12(19) 2_746 4_565 ?
O6 Dy2 O4 68.61(18) 4_565 4_565 ?
O5 Dy2 O4 137.09(19) . 4_565 ?
O17 Dy2 O4 74.1(2) . 4_565 ?
O19 Dy2 O2W 73.4(2) 1_655 . ?
O3 Dy2 O2W 128.68(19) . . ?
O14 Dy2 O2W 64.64(18) 2_746 . ?
O6 Dy2 O2W 77.29(19) 4_565 . ?
O5 Dy2 O2W 124.49(19) . . ?
O17 Dy2 O2W 137.3(2) . . ?
O4 Dy2 O2W 71.48(18) 4_565 . ?
O19 Dy2 O18 116.18(18) 1_655 . ?
O3 Dy2 O18 71.12(16) . . ?
O14 Dy2 O18 154.30(17) 2_746 . ?
O6 Dy2 O18 64.42(16) 4_565 . ?
O5 Dy2 O18 107.03(17) . . ?
O17 Dy2 O18 48.17(18) . . ?
O4 Dy2 O18 60.91(16) 4_565 . ?
O2W Dy2 O18 126.62(17) . . ?
O19 Dy2 C20 95.5(2) 1_655 . ?
O3 Dy2 C20 81.5(2) . . ?
O14 Dy2 C20 158.6(2) 2_746 . ?
O6 Dy2 C20 88.8(2) 4_565 . ?
O5 Dy2 C20 88.2(2) . . ?
O17 Dy2 C20 23.6(2) . . ?
O4 Dy2 C20 65.2(2) 4_565 . ?
O2W Dy2 C20 136.6(2) . . ?
O18 Dy2 C20 24.60(18) . . ?
O19 Dy2 Dy3 116.65(14) 1_655 4_565 ?
O3 Dy2 Dy3 88.72(13) . 4_565 ?
O14 Dy2 Dy3 135.75(14) 2_746 4_565 ?
O6 Dy2 Dy3 36.78(12) 4_565 4_565 ?
O5 Dy2 Dy3 146.99(13) . 4_565 ?
O17 Dy2 Dy3 80.84(14) . 4_565 ?
O4 Dy2 Dy3 38.34(13) 4_565 4_565 ?
O2W Dy2 Dy3 87.36(13) . 4_565 ?
O18 Dy2 Dy3 40.01(11) . 4_565 ?
C20 Dy2 Dy3 59.82(16) . 4_565 ?
O19 Dy2 Dy1 170.43(15) 1_655 . ?
O3 Dy2 Dy1 36.91(13) . . ?
O14 Dy2 Dy1 84.66(13) 2_746 . ?
O6 Dy2 Dy1 34.80(12) 4_565 . ?
O5 Dy2 Dy1 113.31(13) . . ?
O17 Dy2 Dy1 113.58(15) . . ?
O4 Dy2 Dy1 101.72(13) 4_565 . ?
O2W Dy2 Dy1 97.55(14) . . ?
O18 Dy2 Dy1 71.47(11) . . ?
C20 Dy2 Dy1 93.21(16) . . ?
Dy3 Dy2 Dy1 64.887(10) 4_565 . ?
O13 Dy3 O12 97.48(19) 2_746 4_566 ?
O13 Dy3 O3 96.66(18) 2_746 . ?
O12 Dy3 O3 141.86(19) 4_566 . ?
O13 Dy3 O6 144.58(19) 2_746 . ?
O12 Dy3 O6 88.84(18) 4_566 . ?
O3 Dy3 O6 99.56(18) . . ?
O13 Dy3 O4 83.97(19) 2_746 . ?
O12 Dy3 O4 139.85(18) 4_566 . ?
O3 Dy3 O4 76.82(19) . . ?
O6 Dy3 O4 69.55(17) . . ?
O13 Dy3 O8 74.40(18) 2_746 2_646 ?
O12 Dy3 O8 80.94(18) 4_566 2_646 ?
O3 Dy3 O8 69.13(18) . 2_646 ?
O6 Dy3 O8 140.95(17) . 2_646 ?
O4 Dy3 O8 136.63(17) . 2_646 ?
O13 Dy3 O18 75.89(19) 2_746 4_566 ?
O12 Dy3 O18 72.86(19) 4_566 4_566 ?
O3 Dy3 O18 145.17(19) . 4_566 ?
O6 Dy3 O18 72.81(19) . 4_566 ?
O4 Dy3 O18 68.63(19) . 4_566 ?
O8 Dy3 O18 136.97(19) 2_646 4_566 ?
O13 Dy3 O1 140.68(19) 2_746 4_566 ?
O12 Dy3 O1 78.01(18) 4_566 4_566 ?
O3 Dy3 O1 68.73(17) . 4_566 ?
O6 Dy3 O1 74.74(18) . 4_566 ?
O4 Dy3 O1 124.44(18) . 4_566 ?
O8 Dy3 O1 66.30(17) 2_646 4_566 ?
O18 Dy3 O1 136.28(17) 4_566 4_566 ?
O13 Dy3 Dy1 106.38(14) 2_746 . ?
O12 Dy3 Dy1 100.67(13) 4_566 . ?
O3 Dy3 Dy1 41.24(13) . . ?
O6 Dy3 Dy1 106.59(13) . . ?
O4 Dy3 Dy1 117.50(13) . . ?
O8 Dy3 Dy1 40.46(12) 2_646 . ?
O18 Dy3 Dy1 173.46(13) 4_566 . ?
O1 Dy3 Dy1 39.06(12) 4_566 . ?
O13 Dy3 Dy2 108.13(14) 2_746 4_566 ?
O12 Dy3 Dy2 105.12(13) 4_566 4_566 ?
O3 Dy3 Dy2 103.75(13) . 4_566 ?
O6 Dy3 Dy2 37.26(13) . 4_566 ?
O4 Dy3 Dy2 38.92(12) . 4_566 ?
O8 Dy3 Dy2 172.82(12) 2_646 4_566 ?
O18 Dy3 Dy2 49.80(14) 4_566 4_566 ?
O1 Dy3 Dy2 110.76(12) 4_566 4_566 ?
Dy1 Dy3 Dy2 133.184(14) . 4_566 ?
Dy1 O1W H1WA 99(6) . . ?
Dy1 O1W H1WB 146(6) . . ?
H1WA O1W H1WB 115(4) . . ?
Dy2 O2W H2WA 96(6) . . ?
Dy2 O2W H2WB 129(6) . . ?
H2WA O2W H2WB 119(4) . . ?
C1 O1 Dy1 125.0(5) . 4_565 ?
C1 O1 Dy3 133.5(5) . 4_565 ?
Dy1 O1 Dy3 99.94(18) 4_565 4_565 ?
C1 O2 Dy1 141.7(6) . . ?
Dy3 O3 Dy2 123.5(2) . . ?
Dy3 O3 Dy1 100.40(18) . . ?
Dy2 O3 Dy1 108.3(2) . . ?
C2 O4 Dy3 127.0(5) . . ?
C2 O4 Dy2 129.1(5) . 4_566 ?
Dy3 O4 Dy2 102.73(19) . 4_566 ?
C2 O5 Dy2 140.2(5) . . ?
Dy3 O6 Dy2 105.96(19) . 4_566 ?
Dy3 O6 Dy1 121.0(2) . 4_566 ?
Dy2 O6 Dy1 110.8(2) 4_566 4_566 ?
C17 O7 Dy1 92.1(5) . 2_656 ?
C17 O8 Dy3 158.5(5) . 2_656 ?
C17 O8 Dy1 92.6(5) . 2_656 ?
Dy3 O8 Dy1 99.64(18) 2_656 2_656 ?
C13 O9 C18 117.9(7) . . ?
C6 O10 C19 117.3(6) . . ?
C4 O11 Dy1 128.0(5) . . ?
C4 O12 Dy3 131.3(5) . 4_565 ?
C33 O13 Dy3 130.2(5) . 2_756 ?
C33 O14 Dy2 145.5(5) . 2_756 ?
C29 O15 C34 118.3(7) . . ?
C22 O16 C35 117.7(7) . . ?
C20 O17 Dy2 105.4(5) . . ?
C20 O18 Dy3 135.9(5) . 4_565 ?
C20 O18 Dy2 82.9(5) . . ?
Dy3 O18 Dy2 90.19(17) 4_565 . ?
C3 O19 Dy2 131.2(6) . 1_455 ?
C3 O20 Dy1 140.6(6) . . ?
O2 C1 O1 127.5(8) . . ?
O2 C1 H1A 116.2 . . ?
O1 C1 H1A 116.2 . . ?
O5 C2 O4 126.5(8) . . ?
O5 C2 H2A 116.7 . . ?
O4 C2 H2A 116.7 . . ?
O19 C3 O20 127.6(8) . . ?
O19 C3 H3A 116.2 . . ?
O20 C3 H3A 116.2 . . ?
O12 C4 O11 124.3(7) . . ?
O12 C4 C5 117.5(7) . . ?
O11 C4 C5 118.2(7) . . ?
C10 C5 C6 117.9(7) . . ?
C10 C5 C4 118.2(7) . . ?
C6 C5 C4 124.0(7) . . ?
O10 C6 C7 125.2(7) . . ?
O10 C6 C5 115.3(7) . . ?
C7 C6 C5 119.3(7) . . ?
C8 C7 C6 121.7(8) . . ?
C8 C7 H7A 119.2 . . ?
C6 C7 H7A 119.2 . . ?
C7 C8 C9 118.5(8) . . ?
C7 C8 C11 121.5(8) . . ?
C9 C8 C11 119.9(7) . . ?
C10 C9 C8 119.6(8) . . ?
C10 C9 H9A 120.2 . . ?
C8 C9 H9A 120.2 . . ?
C9 C10 C5 122.9(8) . . ?
C9 C10 H10A 118.6 . . ?
C5 C10 H10A 118.6 . . ?
C16 C11 C12 117.8(7) . . ?
C16 C11 C8 120.7(7) . . ?
C12 C11 C8 121.5(8) . . ?
C13 C12 C11 121.6(8) . . ?
C13 C12 H12A 119.2 . . ?
C11 C12 H12A 119.2 . . ?
O9 C13 C12 124.5(7) . . ?
O9 C13 C14 115.9(7) . . ?
C12 C13 C14 119.6(7) . . ?
C15 C14 C13 118.9(7) . . ?
C15 C14 C17 118.8(7) . . ?
C13 C14 C17 122.3(7) . . ?
C14 C15 C16 120.2(8) . . ?
C14 C15 H15A 119.9 . . ?
C16 C15 H15A 119.9 . . ?
C11 C16 C15 121.8(8) . . ?
C11 C16 H16A 119.1 . . ?
C15 C16 H16A 119.1 . . ?
O7 C17 O8 121.3(7) . . ?
O7 C17 C14 122.9(7) . . ?
O8 C17 C14 115.5(7) . . ?
O7 C17 Dy1 62.3(4) . 2_656 ?
O8 C17 Dy1 60.1(4) . 2_656 ?
C14 C17 Dy1 164.2(5) . 2_656 ?
O9 C18 H18A 109.5 . . ?
O9 C18 H18B 109.5 . . ?
H18A C18 H18B 109.5 . . ?
O9 C18 H18C 109.5 . . ?
H18A C18 H18C 109.5 . . ?
H18B C18 H18C 109.5 . . ?
O10 C19 H19A 109.5 . . ?
O10 C19 H19B 109.5 . . ?
H19A C19 H19B 109.5 . . ?
O10 C19 H19C 109.5 . . ?
H19A C19 H19C 109.5 . . ?
H19B C19 H19C 109.5 . . ?
O17 C20 O18 123.5(7) . . ?
O17 C20 C21 119.0(7) . . ?
O18 C20 C21 117.4(7) . . ?
O17 C20 Dy2 51.0(4) . . ?
O18 C20 Dy2 72.5(4) . . ?
C21 C20 Dy2 170.0(6) . . ?
C26 C21 C22 119.7(8) . . ?
C26 C21 C20 118.6(7) . . ?
C22 C21 C20 121.7(7) . . ?
O16 C22 C23 125.2(8) . . ?
O16 C22 C21 115.3(7) . . ?
C23 C22 C21 119.6(8) . . ?
C22 C23 C24 121.8(8) . . ?
C22 C23 H23A 119.1 . . ?
C24 C23 H23A 119.1 . . ?
C23 C24 C25 118.0(8) . . ?
C23 C24 C27 121.6(8) . . ?
C25 C24 C27 120.3(7) . . ?
C26 C25 C24 121.8(8) . . ?
C26 C25 H25A 119.1 . . ?
C24 C25 H25A 119.1 . . ?
C25 C26 C21 119.2(8) . . ?
C25 C26 H26A 120.4 . . ?
C21 C26 H26A 120.4 . . ?
C28 C27 C32 118.9(8) . . ?
C28 C27 C24 120.3(7) . . ?
C32 C27 C24 120.8(8) . . ?
C27 C28 C29 120.9(8) . . ?
C27 C28 H28A 119.6 . . ?
C29 C28 H28A 119.6 . . ?
O15 C29 C28 121.5(7) . . ?
O15 C29 C30 118.0(7) . . ?
C28 C29 C30 120.5(8) . . ?
C31 C30 C29 117.3(7) . . ?
C31 C30 C33 118.1(7) . . ?
C29 C30 C33 124.6(7) . . ?
C32 C31 C30 123.5(8) . . ?
C32 C31 H31A 118.2 . . ?
C30 C31 H31A 118.2 . . ?
C31 C32 C27 118.9(8) . . ?
C31 C32 H32A 120.6 . . ?
C27 C32 H32A 120.6 . . ?
O14 C33 O13 124.1(7) . . ?
O14 C33 C30 120.6(7) . . ?
O13 C33 C30 115.2(7) . . ?
O15 C34 H34A 109.5 . . ?
O15 C34 H34B 109.5 . . ?
H34A C34 H34B 109.5 . . ?
O15 C34 H34C 109.5 . . ?
H34A C34 H34C 109.5 . . ?
H34B C34 H34C 109.5 . . ?
O16 C35 H35A 109.5 . . ?
O16 C35 H35B 109.5 . . ?
H35A C35 H35B 109.5 . . ?
O16 C35 H35C 109.5 . . ?
H35A C35 H35C 109.5 . . ?
H35B C35 H35C 109.5 . . ?

loop_
_geom_bond_atom_site_label_1
_geom_bond_atom_site_label_2
_geom_bond_distance
_geom_bond_site_symmetry_2
_geom_bond_publ_flag
Dy1 O2 2.323(6) . ?
Dy1 O11 2.377(5) . ?
Dy1 O1 2.378(5) 4_566 ?
Dy1 O20 2.393(5) . ?
Dy1 O6 2.405(5) 4_565 ?
Dy1 O1W 2.443(6) . ?
Dy1 O8 2.447(5) 2_646 ?
Dy1 O3 2.492(5) . ?
Dy1 O7 2.498(5) 2_646 ?
Dy1 C17 2.820(8) 2_646 ?
Dy1 Dy3 3.7178(6) . ?
Dy1 Dy2 3.9392(6) . ?
Dy2 O19 2.320(5) 1_655 ?
Dy2 O3 2.366(5) . ?
Dy2 O14 2.373(5) 2_746 ?
Dy2 O6 2.379(5) 4_565 ?
Dy2 O5 2.416(6) . ?
Dy2 O17 2.421(6) . ?
Dy2 O4 2.434(5) 4_565 ?
Dy2 O2W 2.493(6) . ?
Dy2 O18 2.886(6) . ?
Dy2 C20 3.002(8) . ?
Dy2 Dy3 3.7788(6) 4_565 ?
Dy3 O13 2.305(5) 2_746 ?
Dy3 O12 2.313(5) 4_566 ?
Dy3 O3 2.345(5) . ?
Dy3 O6 2.353(5) . ?
Dy3 O4 2.403(5) . ?
Dy3 O8 2.419(5) 2_646 ?
Dy3 O18 2.429(5) 4_566 ?
Dy3 O1 2.476(5) 4_566 ?
Dy3 Dy2 3.7788(6) 4_566 ?
O1W H1WA 0.86(2) . ?
O1W H1WB 0.86(2) . ?
O2W H2WA 0.85(2) . ?
O2W H2WB 0.84(2) . ?
O1 C1 1.264(9) . ?
O1 Dy1 2.378(5) 4_565 ?
O1 Dy3 2.476(5) 4_565 ?
O2 C1 1.227(10) . ?
O4 C2 1.279(9) . ?
O4 Dy2 2.434(5) 4_566 ?
O5 C2 1.226(9) . ?
O6 Dy2 2.379(5) 4_566 ?
O6 Dy1 2.405(5) 4_566 ?
O7 C17 1.221(9) . ?
O7 Dy1 2.498(5) 2_656 ?
O8 C17 1.295(9) . ?
O8 Dy3 2.419(5) 2_656 ?
O8 Dy1 2.447(5) 2_656 ?
O9 C13 1.357(9) . ?
O9 C18 1.418(10) . ?
O10 C6 1.355(9) . ?
O10 C19 1.440(9) . ?
O11 C4 1.259(9) . ?
O12 C4 1.255(9) . ?
O12 Dy3 2.313(5) 4_565 ?
O13 C33 1.287(9) . ?
O13 Dy3 2.305(5) 2_756 ?
O14 C33 1.243(9) . ?
O14 Dy2 2.373(5) 2_756 ?
O15 C29 1.373(10) . ?
O15 C34 1.417(11) . ?
O16 C22 1.371(10) . ?
O16 C35 1.430(9) . ?
O17 C20 1.245(10) . ?
O18 C20 1.260(9) . ?
O18 Dy3 2.429(5) 4_565 ?
O19 C3 1.244(10) . ?
O19 Dy2 2.320(5) 1_455 ?
O20 C3 1.244(10) . ?
C1 H1A 0.9300 . ?
C2 H2A 0.9300 . ?
C3 H3A 0.9300 . ?
C4 C5 1.501(11) . ?
C5 C10 1.387(11) . ?
C5 C6 1.420(10) . ?
C6 C7 1.397(11) . ?
C7 C8 1.383(11) . ?
C7 H7A 0.9300 . ?
C8 C9 1.417(11) . ?
C8 C11 1.479(11) . ?
C9 C10 1.366(11) . ?
C9 H9A 0.9300 . ?
C10 H10A 0.9300 . ?
C11 C16 1.386(11) . ?
C11 C12 1.401(11) . ?
C12 C13 1.376(11) . ?
C12 H12A 0.9300 . ?
C13 C14 1.425(11) . ?
C14 C15 1.380(11) . ?
C14 C17 1.497(11) . ?
C15 C16 1.391(11) . ?
C15 H15A 0.9300 . ?
C16 H16A 0.9300 . ?
C17 Dy1 2.820(8) 2_656 ?
C18 H18A 0.9600 . ?
C18 H18B 0.9600 . ?
C18 H18C 0.9600 . ?
C19 H19A 0.9600 . ?
C19 H19B 0.9600 . ?
C19 H19C 0.9600 . ?
C20 C21 1.524(11) . ?
C21 C26 1.395(12) . ?
C21 C22 1.398(11) . ?
C22 C23 1.377(11) . ?
C23 C24 1.383(11) . ?
C23 H23A 0.9300 . ?
C24 C25 1.388(11) . ?
C24 C27 1.515(11) . ?
C25 C26 1.385(11) . ?
C25 H25A 0.9300 . ?
C26 H26A 0.9300 . ?
C27 C28 1.389(11) . ?
C27 C32 1.409(11) . ?
C28 C29 1.394(11) . ?
C28 H28A 0.9300 . ?
C29 C30 1.402(11) . ?
C30 C31 1.380(11) . ?
C30 C33 1.518(11) . ?
C31 C32 1.375(11) . ?
C31 H31A 0.9300 . ?
C32 H32A 0.9300 . ?
C34 H34A 0.9600 . ?
C34 H34B 0.9600 . ?
C34 H34C 0.9600 . ?
C35 H35A 0.9600 . ?
C35 H35B 0.9600 . ?
C35 H35C 0.9600 . ?
